data_4026970
loop_
_publ_author_name
'Charlotte Mallet'
'Gurunathan Savitha'
'Magali Allain'
'V\'aclav Kozm\'ik'
'Ji\<r\'i Svoboda'
'Pierre Fr\`ere'
'Jean Roncali'

_publ_contact_author_address
;
MOLTECH ANJOU UMR CNRS 6200
2, bd Lavoisier
49045 Angers cedex
France
;
_publ_contact_author_email magali.allain@univ-angers.fr
_publ_contact_author_fax 33(0)241735405
_publ_contact_author_name 'ALLAIN, Magali'
_publ_contact_author_phone 33(0)241735368
_publ_section_title
;
 Synthesis and Electronic Properties of D-A-D Triads Based on
 3-Alkoxy-4-cyanothiophene and Benzothienothiophene Blocks
;
_journal_name_full 'Journal of Organic Chemistry'
_journal_page_first 2041
_journal_page_last 2046
_journal_paper_doi 10.1021/jo202412t
_journal_volume 77
_journal_year 2012
_chemical_absolute_configuration ad
_chemical_formula_moiety 'C26 H30 N2 O2 S3'
_chemical_formula_sum 'C26 H30 N2 O2 S3'
_chemical_formula_weight 498.7
_space_group_IT_number 9
_symmetry_cell_setting monoclinic
_symmetry_space_group_name_Hall 'C -2yc'
_symmetry_space_group_name_H-M 'C 1 c 1'
_audit_conform_dict_location ftp://ftp.iucr.org/pub/cif_core.dic
_audit_conform_dict_name cif_core.dic
_audit_conform_dict_version 2.3
_audit_creation_date 2010-06-14T18:14:37-00:00
_audit_creation_method 'WinGX routine CIF_UPDATE'
_cell_angle_alpha 90
_cell_angle_beta 90.643(8)
_cell_angle_gamma 90
_cell_formula_units_Z 4
_cell_length_a 15.389(2)
_cell_length_b 4.8134(5)
_cell_length_c 34.523(5)
_cell_measurement_reflns_used 5705
_cell_measurement_temperature 293(2)
_cell_measurement_theta_max 25.98
_cell_measurement_theta_min 3.57
_cell_volume 2557.1(6)
_computing_cell_refinement 'Dirax/lsq (Duisenberg & Schreurs, 1989-2000)'
_computing_data_collection 'Collect (Nonius BV, 1997-2000)'
_computing_data_reduction 'EvalCCD (Duisenberg & Schreurs 1990-2000)'
_computing_molecular_graphics 'DIAMOND 3.2e (Crystal Impact GbR 2005)'
_computing_publication_material 'WinGX publication routines (Farrugia, 1999)'
_computing_structure_refinement 'SHELXL-97 (Sheldrick, 1997)'
_computing_structure_solution 'direct methods (Sir92,Altomare et al.,1993)'
_diffrn_ambient_temperature 293(2)
_diffrn_detector_area_resol_mean 9
_diffrn_measured_fraction_theta_full 0.979
_diffrn_measured_fraction_theta_max 0.979
_diffrn_measurement_device_type KappaCCD
_diffrn_measurement_method CCD
_diffrn_radiation_probe x-ray
_diffrn_radiation_type MoK\a
_diffrn_radiation_wavelength 0.71073
_diffrn_reflns_av_R_equivalents 0.0398
_diffrn_reflns_limit_h_max 18
_diffrn_reflns_limit_h_min -18
_diffrn_reflns_limit_k_max 5
_diffrn_reflns_limit_k_min -5
_diffrn_reflns_limit_l_max 42
_diffrn_reflns_limit_l_min -42
_diffrn_reflns_number 12366
_diffrn_reflns_theta_full 25.98
_diffrn_reflns_theta_max 25.98
_diffrn_reflns_theta_min 3.57
_exptl_absorpt_coefficient_mu 0.316
_exptl_absorpt_correction_T_max 0.93
_exptl_absorpt_correction_T_min 0.82
_exptl_absorpt_correction_type multi-scan
_exptl_absorpt_process_details
;
 '(SADABS (Sheldrick, Bruker, 2000))'
;
_exptl_crystal_colour yellow
_exptl_crystal_density_diffrn 1.295
_exptl_crystal_description needle
_exptl_crystal_F_000 1056
_exptl_crystal_size_max 0.24
_exptl_crystal_size_mid 0.05
_exptl_crystal_size_min 0.03
_refine_diff_density_max 0.172
_refine_diff_density_min -0.183
_refine_ls_abs_structure_details 'Flack H D (1983), Acta Cryst. A39, 876-881'
_refine_ls_abs_structure_Flack 0.45(6)
_refine_ls_extinction_method none
_refine_ls_goodness_of_fit_ref 1.03
_refine_ls_hydrogen_treatment constr
_refine_ls_matrix_type full
_refine_ls_number_parameters 300
_refine_ls_number_reflns 4415
_refine_ls_number_restraints 2
_refine_ls_restrained_S_all 1.03
_refine_ls_R_factor_gt 0.0402
_refine_ls_shift/su_max 0
_refine_ls_structure_factor_coef Fsqd
_refine_ls_weighting_details 'calc w=1/[\s^2^(Fo^2^)+(0.0180P)^2^+1.1881P] where P=(Fo^2^+2Fc^2^)/3'
_refine_ls_weighting_scheme calc
_refine_ls_wR_factor_ref 0.071
_reflns_number_gt 3081
_reflns_number_total 4415
_reflns_threshold_expression >2sigma(I)
_cod_data_source_file jo202412t_si_001.cif
_cod_data_source_block nanny
_cod_database_code 4026970

loop_
_symmetry_equiv_pos_as_xyz
'x, y, z'
'x, -y, z+1/2'
'x+1/2, y+1/2, z'
'x+1/2, -y+1/2, z+1/2'

loop_
_atom_site_label
_atom_site_type_symbol
_atom_site_fract_x
_atom_site_fract_y
_atom_site_fract_z
_atom_site_U_iso_or_equiv
_atom_site_adp_type
_atom_site_occupancy
_atom_site_calc_flag
_atom_site_refinement_flags
C1 C 0.4654(2) -0.1606(7) 0.69496(8) 0.0436(9) Uani 1 d .
H1 H 0.5108 -0.26 0.7063 0.052 Uiso 1 calc R
C2 C 0.3819(2) -0.1796(7) 0.70595(8) 0.0378(8) Uani 1 d .
C3 C 0.3256(2) -0.0036(7) 0.68368(9) 0.0391(8) Uani 1 d .
C4 C 0.3686(2) 0.1457(7) 0.65591(8) 0.0368(8) Uani 1 d .
C5 C 0.33693(19) 0.3376(7) 0.62684(8) 0.0389(8) Uani 1 d .
C6 C 0.3853(2) 0.5075(7) 0.60391(9) 0.0456(8) Uani 1 d .
H6 H 0.4455 0.5202 0.6062 0.055 Uiso 1 calc R
C7 C 0.3372(2) 0.6611(7) 0.57673(9) 0.0484(9) Uani 1 d .
H7 H 0.3618 0.7849 0.5593 0.058 Uiso 1 calc R
C8 C 0.2498(2) 0.6094(7) 0.57852(8) 0.0376(8) Uani 1 d .
C9 C 0.18007(19) 0.7201(6) 0.55443(8) 0.0371(8) Uani 1 d .
C10 C 0.18354(18) 0.9071(6) 0.52419(7) 0.0337(7) Uani 1 d .
C11 C 0.1003(2) 0.9602(7) 0.50705(9) 0.0381(8) Uani 1 d .
C12 C 0.0352(2) 0.8174(7) 0.52412(8) 0.0446(9) Uani 1 d .
H12 H -0.0231 0.8286 0.5168 0.054 Uiso 1 calc R
C13 C 0.2348(2) 0.0150(8) 0.69142(10) 0.0519(9) Uani 1 d .
C14 C 0.2597(2) 1.0407(7) 0.51165(8) 0.0414(8) Uani 1 d .
C15 C 0.4088(2) -0.5185(7) 0.75362(9) 0.0443(8) Uani 1 d .
H15A H 0.4575 -0.4128 0.764 0.053 Uiso 1 calc R
H15B H 0.431 -0.6512 0.735 0.053 Uiso 1 calc R
C16 C 0.3637(2) -0.6692(7) 0.78586(9) 0.0470(9) Uani 1 d .
H16A H 0.3986 -0.8285 0.7935 0.056 Uiso 1 calc R
H16B H 0.3083 -0.7379 0.7763 0.056 Uiso 1 calc R
C17 C 0.3481(2) -0.4895(7) 0.82141(9) 0.0471(9) Uani 1 d .
H17A H 0.4028 -0.4074 0.8297 0.056 Uiso 1 calc R
H17B H 0.3089 -0.3394 0.8144 0.056 Uiso 1 calc R
C18 C 0.3101(2) -0.6484(7) 0.85480(8) 0.0463(8) Uani 1 d .
H18A H 0.3471 -0.8066 0.8605 0.056 Uiso 1 calc R
H18B H 0.2536 -0.7195 0.847 0.056 Uiso 1 calc R
C19 C 0.2996(2) -0.4789(8) 0.89164(9) 0.0543(9) Uani 1 d .
H19A H 0.3559 -0.4058 0.8994 0.065 Uiso 1 calc R
H19B H 0.2618 -0.3223 0.8862 0.065 Uiso 1 calc R
C20 C 0.2626(2) -0.6431(8) 0.92493(10) 0.0688(11) Uani 1 d .
H20A H 0.2057 -0.7092 0.918 0.103 Uiso 1 calc R
H20B H 0.2588 -0.526 0.9474 0.103 Uiso 1 calc R
H20C H 0.2998 -0.7983 0.9306 0.103 Uiso 1 calc R
C21 C 0.0077(2) 1.1966(7) 0.46294(9) 0.0469(9) Uani 1 d .
H21A H -0.0247 1.2942 0.4827 0.056 Uiso 1 calc R
H21B H -0.0226 1.0256 0.4567 0.056 Uiso 1 calc R
C22 C 0.0161(2) 1.3756(7) 0.42720(8) 0.0469(9) Uani 1 d .
H22A H 0.0523 1.5348 0.4334 0.056 Uiso 1 calc R
H22B H -0.041 1.4443 0.4198 0.056 Uiso 1 calc R
C23 C 0.0548(2) 1.2242(7) 0.39308(8) 0.0462(8) Uani 1 d .
H23A H 0.1121 1.157 0.4005 0.055 Uiso 1 calc R
H23B H 0.019 1.0636 0.3872 0.055 Uiso 1 calc R
C24 C 0.0630(2) 1.3979(7) 0.35696(9) 0.0487(9) Uani 1 d .
H24A H 0.0996 1.5569 0.3627 0.058 Uiso 1 calc R
H24B H 0.0059 1.4674 0.3497 0.058 Uiso 1 calc R
C25 C 0.1005(2) 1.2428(7) 0.32290(9) 0.0549(9) Uani 1 d .
H25A H 0.064 1.0833 0.3173 0.066 Uiso 1 calc R
H25B H 0.1576 1.1739 0.3302 0.066 Uiso 1 calc R
C26 C 0.1088(2) 1.4151(9) 0.28624(9) 0.0705(11) Uani 1 d .
H26A H 0.0521 1.4744 0.2777 0.106 Uiso 1 calc R
H26B H 0.135 1.3048 0.2664 0.106 Uiso 1 calc R
H26C H 0.1444 1.5748 0.2915 0.106 Uiso 1 calc R
N1 N 0.1632(2) 0.0303(8) 0.69775(10) 0.0862(12) Uani 1 d .
N2 N 0.32241(19) 1.1465(7) 0.50151(8) 0.0625(9) Uani 1 d .
O1 O 0.34796(13) -0.3350(4) 0.73493(6) 0.0458(6) Uani 1 d .
O2 O 0.09470(13) 1.1367(5) 0.47681(6) 0.0460(6) Uani 1 d .
S1 S 0.47773(5) 0.06843(19) 0.65766(2) 0.0484(2) Uani 1 d .
S2 S 0.22830(5) 0.3717(2) 0.61455(2) 0.0504(3) Uani 1 d .
S3 S 0.07486(5) 0.6125(2) 0.56114(2) 0.0521(3) Uani 1 d .

loop_
_atom_site_aniso_label
_atom_site_aniso_U_11
_atom_site_aniso_U_22
_atom_site_aniso_U_33
_atom_site_aniso_U_23
_atom_site_aniso_U_13
_atom_site_aniso_U_12
C1 0.039(2) 0.056(2) 0.0364(19) -0.0012(16) -0.0031(15) 0.0128(17)
C2 0.034(2) 0.049(2) 0.0300(16) 0.0008(16) -0.0004(14) 0.0069(17)
C3 0.0337(19) 0.048(2) 0.0351(17) -0.0008(16) -0.0040(14) 0.0112(17)
C4 0.0387(19) 0.044(2) 0.0276(17) -0.0014(17) -0.0036(14) 0.0071(17)
C5 0.0336(19) 0.048(2) 0.0350(17) -0.0028(17) -0.0050(14) 0.0081(17)
C6 0.036(2) 0.054(2) 0.0465(19) 0.0055(18) -0.0029(16) 0.0047(18)
C7 0.044(2) 0.054(2) 0.048(2) 0.0121(18) -0.0034(17) 0.0026(18)
C8 0.037(2) 0.043(2) 0.0327(17) -0.0015(16) -0.0045(14) 0.0050(17)
C9 0.0340(18) 0.045(2) 0.0317(17) -0.0052(16) -0.0028(14) 0.0024(17)
C10 0.0306(18) 0.040(2) 0.0300(16) 0.0019(15) -0.0027(13) -0.0021(16)
C11 0.0331(19) 0.047(2) 0.0337(17) -0.0005(16) -0.0048(14) 0.0033(17)
C12 0.0317(19) 0.061(2) 0.0409(18) 0.0047(17) -0.0072(15) 0.0020(18)
C13 0.042(2) 0.064(3) 0.049(2) 0.0183(18) -0.0004(18) 0.012(2)
C14 0.037(2) 0.053(2) 0.0336(18) 0.0068(16) -0.0066(16) 0.0028(19)
C15 0.045(2) 0.047(2) 0.0410(19) 0.0057(17) -0.0039(16) 0.0106(18)
C16 0.051(2) 0.043(2) 0.046(2) 0.0041(18) -0.0055(16) 0.0030(18)
C17 0.047(2) 0.048(2) 0.046(2) 0.0063(18) -0.0032(16) 0.0021(17)
C18 0.048(2) 0.047(2) 0.0440(19) 0.0029(17) -0.0040(15) 0.0029(17)
C19 0.052(2) 0.060(2) 0.051(2) -0.0001(18) 0.0002(17) -0.0008(19)
C20 0.083(3) 0.077(3) 0.046(2) -0.002(2) 0.009(2) -0.005(2)
C21 0.037(2) 0.053(2) 0.050(2) 0.0034(18) -0.0114(16) 0.0099(17)
C22 0.041(2) 0.055(2) 0.0448(19) 0.0077(18) -0.0090(15) 0.0105(18)
C23 0.050(2) 0.044(2) 0.045(2) 0.0040(17) -0.0051(16) 0.0078(17)
C24 0.044(2) 0.055(2) 0.047(2) 0.0062(18) -0.0063(16) -0.0004(18)
C25 0.054(2) 0.059(2) 0.052(2) -0.005(2) -0.0027(17) 0.0036(19)
C26 0.071(3) 0.096(3) 0.045(2) 0.002(2) 0.0025(18) -0.002(2)
N1 0.040(2) 0.116(3) 0.103(3) 0.040(2) 0.0099(18) 0.020(2)
N2 0.049(2) 0.078(2) 0.060(2) 0.0175(18) -0.0093(16) -0.0065(18)
O1 0.0397(13) 0.0540(15) 0.0436(13) 0.0102(12) -0.0019(10) 0.0114(11)
O2 0.0337(13) 0.0621(16) 0.0421(13) 0.0140(12) -0.0063(10) 0.0010(11)
S1 0.0359(5) 0.0687(7) 0.0406(5) 0.0085(5) 0.0009(4) 0.0110(5)
S2 0.0385(5) 0.0658(6) 0.0468(5) 0.0168(5) -0.0064(4) 0.0035(5)
S3 0.0407(5) 0.0701(7) 0.0454(5) 0.0165(5) -0.0020(4) -0.0035(5)

loop_
_atom_type_symbol
_atom_type_description
_atom_type_scat_dispersion_real
_atom_type_scat_dispersion_imag
_atom_type_scat_source
C C 0.0033 0.0016 'International Tables Vol C Tables 4.2.6.8 and 6.1.1.4'
H H 0 0 'International Tables Vol C Tables 4.2.6.8 and 6.1.1.4'
N N 0.0061 0.0033 'International Tables Vol C Tables 4.2.6.8 and 6.1.1.4'
O O 0.0106 0.006 'International Tables Vol C Tables 4.2.6.8 and 6.1.1.4'
S S 0.1246 0.1234 'International Tables Vol C Tables 4.2.6.8 and 6.1.1.4'

loop_
_geom_angle_atom_site_label_1
_geom_angle_atom_site_label_2
_geom_angle_atom_site_label_3
_geom_angle
C2 C1 S1 111.8(2)
C2 C1 H1 124.1
S1 C1 H1 124.1
C1 C2 O1 128.4(3)
C1 C2 C3 112.5(3)
O1 C2 C3 119.1(3)
C4 C3 C13 125.3(3)
C4 C3 C2 113.0(3)
C13 C3 C2 121.7(3)
C3 C4 C5 131.1(3)
C3 C4 S1 109.9(2)
C5 C4 S1 119.0(2)
C6 C5 C4 127.1(3)
C6 C5 S2 109.5(2)
C4 C5 S2 123.3(2)
C5 C6 C7 114.6(3)
C5 C6 H6 122.7
C7 C6 H6 122.7
C8 C7 C6 112.7(3)
C8 C7 H7 123.6
C6 C7 H7 123.6
C7 C8 C9 128.9(3)
C7 C8 S2 110.5(2)
C9 C8 S2 120.6(2)
C10 C9 C8 129.6(3)
C10 C9 S3 110.1(2)
C8 C9 S3 120.3(2)
C9 C10 C14 124.7(3)
C9 C10 C11 112.8(3)
C14 C10 C11 122.4(3)
O2 C11 C12 128.0(3)
O2 C11 C10 118.9(3)
C12 C11 C10 113.1(3)
C11 C12 S3 110.9(2)
C11 C12 H12 124.6
S3 C12 H12 124.6
N1 C13 C3 179.6(4)
N2 C14 C10 179.1(4)
O1 C15 C16 109.0(3)
O1 C15 H15A 109.9
C16 C15 H15A 109.9
O1 C15 H15B 109.9
C16 C15 H15B 109.9
H15A C15 H15B 108.3
C15 C16 C17 113.6(3)
C15 C16 H16A 108.8
C17 C16 H16A 108.8
C15 C16 H16B 108.8
C17 C16 H16B 108.8
H16A C16 H16B 107.7
C18 C17 C16 113.2(3)
C18 C17 H17A 108.9
C16 C17 H17A 108.9
C18 C17 H17B 108.9
C16 C17 H17B 108.9
H17A C17 H17B 107.7
C17 C18 C19 114.4(3)
C17 C18 H18A 108.7
C19 C18 H18A 108.7
C17 C18 H18B 108.7
C19 C18 H18B 108.7
H18A C18 H18B 107.6
C20 C19 C18 113.6(3)
C20 C19 H19A 108.9
C18 C19 H19A 108.9
C20 C19 H19B 108.9
C18 C19 H19B 108.9
H19A C19 H19B 107.7
C19 C20 H20A 109.5
C19 C20 H20B 109.5
H20A C20 H20B 109.5
C19 C20 H20C 109.5
H20A C20 H20C 109.5
H20B C20 H20C 109.5
O2 C21 C22 107.3(3)
O2 C21 H21A 110.3
C22 C21 H21A 110.3
O2 C21 H21B 110.3
C22 C21 H21B 110.3
H21A C21 H21B 108.5
C21 C22 C23 113.5(3)
C21 C22 H22A 108.9
C23 C22 H22A 108.9
C21 C22 H22B 108.9
C23 C22 H22B 108.9
H22A C22 H22B 107.7
C24 C23 C22 114.5(3)
C24 C23 H23A 108.6
C22 C23 H23A 108.6
C24 C23 H23B 108.6
C22 C23 H23B 108.6
H23A C23 H23B 107.6
C23 C24 C25 113.9(3)
C23 C24 H24A 108.8
C25 C24 H24A 108.8
C23 C24 H24B 108.8
C25 C24 H24B 108.8
H24A C24 H24B 107.7
C24 C25 C26 114.5(3)
C24 C25 H25A 108.6
C26 C25 H25A 108.6
C24 C25 H25B 108.6
C26 C25 H25B 108.6
H25A C25 H25B 107.6
C25 C26 H26A 109.5
C25 C26 H26B 109.5
H26A C26 H26B 109.5
C25 C26 H26C 109.5
H26A C26 H26C 109.5
H26B C26 H26C 109.5
C2 O1 C15 114.5(2)
C11 O2 C21 115.7(2)
C1 S1 C4 92.84(15)
C8 S2 C5 92.69(16)
C9 S3 C12 93.10(16)

loop_
_geom_bond_atom_site_label_1
_geom_bond_atom_site_label_2
_geom_bond_distance
C1 C2 1.347(4)
C1 S1 1.707(3)
C1 H1 0.93
C2 O1 1.358(3)
C2 C3 1.430(4)
C3 C4 1.374(4)
C3 C13 1.429(5)
C4 C5 1.445(4)
C4 S1 1.720(3)
C5 C6 1.365(4)
C5 S2 1.728(3)
C6 C7 1.400(4)
C6 H6 0.93
C7 C8 1.369(4)
C7 H7 0.93
C8 C9 1.452(4)
C8 S2 1.725(3)
C9 C10 1.380(4)
C9 S3 1.718(3)
C10 C14 1.410(5)
C10 C11 1.428(4)
C11 O2 1.348(3)
C11 C12 1.355(4)
C12 S3 1.721(3)
C12 H12 0.93
C13 N1 1.127(4)
C14 N2 1.149(4)
C15 O1 1.436(3)
C15 C16 1.505(4)
C15 H15A 0.97
C15 H15B 0.97
C16 C17 1.523(4)
C16 H16A 0.97
C16 H16B 0.97
C17 C18 1.507(4)
C17 H17A 0.97
C17 H17B 0.97
C18 C19 1.521(4)
C18 H18A 0.97
C18 H18B 0.97
C19 C20 1.511(4)
C19 H19A 0.97
C19 H19B 0.97
C20 H20A 0.96
C20 H20B 0.96
C20 H20C 0.96
C21 O2 1.446(3)
C21 C22 1.511(4)
C21 H21A 0.97
C21 H21B 0.97
C22 C23 1.513(4)
C22 H22A 0.97
C22 H22B 0.97
C23 C24 1.508(4)
C23 H23A 0.97
C23 H23B 0.97
C24 C25 1.513(4)
C24 H24A 0.97
C24 H24B 0.97
C25 C26 1.519(4)
C25 H25A 0.97
C25 H25B 0.97
C26 H26A 0.96
C26 H26B 0.96
C26 H26C 0.96

loop_
_cod_related_entry_id
_cod_related_entry_database
_cod_related_entry_code
1 ChemSpider 30659467
